data_7225687
loop_
_publ_author_name
'Sovago, Ioana'
'Thomas, Lynne H.'
'Adam, Martin S.'
'Capelli, Silvia C.'
'Wilson, Chick C.'
'Farrugia, Louis J.'

_publ_section_title
;
 High resolution X-ray and neutron diffraction studies on molecular
 complexes of chloranilic acid and lutidines
;
_journal_issue 30
_journal_name_full CrystEngComm
_journal_page_first 5697
_journal_paper_doi 10.1039/C6CE01065B
_journal_volume 18
_journal_year 2016
_chemical_formula_moiety
;
C6 H Cl2 O4, C7 H10 N  
;
_chemical_formula_sum 'C13 H11 Cl2 N O4'
_chemical_formula_weight 316.13
_chemical_name_systematic
;
 ?
;
_space_group_crystal_system monoclinic
_space_group_IT_number 14
_space_group_name_Hall '-P 2ybc'
_space_group_name_H-M_alt 'P 1 21/c 1'
_symmetry_space_group_name_Hall '-P 2ybc'
_symmetry_space_group_name_H-M 'P 1 21/c 1'
_atom_sites_solution_hydrogens geom
_atom_sites_solution_primary direct
_atom_sites_solution_secondary difmap
_audit_update_record
;
2016-05-04 deposited with the CCDC.
2016-06-13 downloaded from the CCDC.
;
_cell_angle_alpha 90
_cell_angle_beta 97.1990(10)
_cell_angle_gamma 90
_cell_formula_units_Z 4
_cell_length_a 10.6010(2)
_cell_length_b 5.16790(10)
_cell_length_c 24.3363(4)
_cell_measurement_reflns_used 13865
_cell_measurement_temperature 100(2)
_cell_measurement_theta_max 50.62
_cell_measurement_theta_min 1
_cell_measurement_wavelength 0.71073
_cell_volume 1322.75(4)
_computing_cell_refinement 'HKL Scalepack (Otwinowski & Minor 1997)'
_computing_data_collection 'Collect (Bruker AXS BV, 1997-2004)'
_computing_data_reduction 'HKL Denzo and Scalepack (Otwinowski & Minor 1997)'
_computing_molecular_graphics 'Ortep-3 for Windows (Farrugia, 1997)'
_computing_publication_material 'WinGX publication routines (Farrugia, 1999)'
_computing_structure_refinement 'SHELXL-97 (Sheldrick, 2008)'
_computing_structure_solution 'SHELXS-97 (Sheldrick, 2008)'
_diffrn_ambient_temperature 100(2)
_diffrn_detector 'CCD plate'
_diffrn_detector_area_resol_mean 9
_diffrn_measured_fraction_theta_full 0.973
_diffrn_measured_fraction_theta_max 0.973
_diffrn_measurement_device '95mm CCD camera on \k-goniostat'
_diffrn_measurement_device_type KappaCCD
_diffrn_measurement_method 'CCD rotation images, thick slices'
_diffrn_orient_matrix_type 'by Bruker AXS Collect from scalepack cell'
_diffrn_orient_matrix_UB_11 0.6777E-3
_diffrn_orient_matrix_UB_12 0.1628061
_diffrn_orient_matrix_UB_13 -0.221693E-1
_diffrn_orient_matrix_UB_21 0.896141E-1
_diffrn_orient_matrix_UB_22 0.338455E-1
_diffrn_orient_matrix_UB_23 0.165921E-1
_diffrn_orient_matrix_UB_31 0.317662E-1
_diffrn_orient_matrix_UB_32 -0.989533E-1
_diffrn_orient_matrix_UB_33 -0.307997E-1
_diffrn_radiation_monochromator graphite
_diffrn_radiation_probe x-ray
_diffrn_radiation_type MoK\a
_diffrn_radiation_wavelength 0.71073
_diffrn_reflns_av_R_equivalents 0.0275
_diffrn_reflns_av_unetI/netI 0.0403
_diffrn_reflns_limit_h_max 22
_diffrn_reflns_limit_h_min -21
_diffrn_reflns_limit_k_max 10
_diffrn_reflns_limit_k_min -11
_diffrn_reflns_limit_l_max 52
_diffrn_reflns_limit_l_min -52
_diffrn_reflns_number 13865
_diffrn_reflns_reduction_process
;
 Scaled and merged with Sortav
 R.H. Blessing, (1987) Cryst. Rev. 1, 3-58
 R.H. Blessing, (1989) J. Appl. Cryst. 22, 396-397
;
_diffrn_reflns_theta_full 50.61
_diffrn_reflns_theta_max 50.61
_diffrn_reflns_theta_min 2.4
_exptl_absorpt_coefficient_mu 0.503
_exptl_absorpt_correction_T_max 0.7495
_exptl_absorpt_correction_T_min 0.5469
_exptl_absorpt_correction_type multi-scan
_exptl_absorpt_process_details 'SADABS, Bruker(2001)'
_exptl_crystal_colour red
_exptl_crystal_density_diffrn 1.587
_exptl_crystal_density_method 'not measured'
_exptl_crystal_description prism
_exptl_crystal_F_000 648
_exptl_crystal_size_max 0.35
_exptl_crystal_size_mid 0.22
_exptl_crystal_size_min 0.16
_refine_diff_density_max 0.265
_refine_diff_density_min -0.378
_refine_diff_density_rms 0.060
_refine_ls_extinction_method none
_refine_ls_goodness_of_fit_ref 1.094
_refine_ls_matrix_type full
_refine_ls_number_parameters 542
_refine_ls_number_reflns 10950
_refine_ls_number_restraints 0
_refine_ls_R_factor_all 0.051
_refine_ls_R_factor_gt 0.027
_refine_ls_shift/su_max 0.00001
_refine_ls_structure_factor_coef F
_refine_ls_weighting_details
;
        calc w1 = 1/[s^2^(Fo)]
;
_refine_ls_weighting_scheme calc
_refine_ls_wR_factor_ref 0.024
_reflns_number_gt 10378
_reflns_number_total 13865
_reflns_threshold_expression >2\s(I)
_cod_data_source_file c6ce01065b3.cif
_cod_data_source_block 1_(3,4)_xd
_cod_depositor_comments 'Adding full bibliography for 7225667--7225698.cif.'
_cod_database_code 7225687

loop_
_space_group_symop_id
_space_group_symop_operation_xyz
1 +X,+Y,+Z
2 -X,1/2+Y,1/2-Z
3 -X,-Y,-Z
4 +X,1/2-Y,1/2+Z

loop_
_atom_local_axes_atom_label
_atom_local_axes_atom0
_atom_local_axes_ax1
_atom_local_axes_atom1
_atom_local_axes_atom2
_atom_local_axes_ax2
CL(1) C(111) Z CL(1) C(116) Y
CL(2) C(114) Z CL(2) C(115) Y
O(2) C(112) Z O(2) H(125) Y
O(3) C(113) Z O(3) C(114) Y
O(5) H(5) Z O(5) C(115) Y
O(6) C(116) Z O(6) H(5) Y
N(125) C(124) X N(125) C(126) Y
C(121) C(122) X C(121) C(126) Y
C(122) C(121) X C(122) C(123) Y
C(123) C(124) X C(123) C(122) Y
C(124) C(123) X C(124) N(125) Y
C(126) C(121) X C(126) N(125) Y
C(22) H(22A) Z C(22) H(22B) Y
C(23) H(23C) Z C(23) H(23B) Y
C(111) C(112) X C(111) C(116) Y
C(112) C(113) X C(112) C(111) Y
C(113) C(112) X C(113) C(114) Y
C(114) C(115) X C(114) C(113) Y
C(115) C(116) X C(115) C(114) Y
C(116) C(115) X C(116) C(111) Y
H(121) C(121) Z H(121) C(126) Y
H(124) C(124) Z H(124) N(125) Y
H(125) N(125) Z H(125) O(2) Y
H(126) C(126) Z H(126) N(125) Y
H(22A) C(22) Z H(22A) H(22B) Y
H(22B) C(22) Z H(22B) H(22C) Y
H(22C) C(22) Z H(22C) H(22B) Y
H(23A) C(23) Z H(23A) H(23B) Y
H(23B) C(23) Z H(23B) H(23A) Y
H(23C) C(23) Z H(23C) H(23B) Y
H(5) O(5) Z H(5) C(115) Y

loop_
_atom_rho_multipole_atom_label
_atom_rho_multipole_coeff_Pv
_atom_rho_multipole_coeff_P00
_atom_rho_multipole_coeff_P11
_atom_rho_multipole_coeff_P1-1
_atom_rho_multipole_coeff_P10
_atom_rho_multipole_coeff_P20
_atom_rho_multipole_coeff_P21
_atom_rho_multipole_coeff_P2-1
_atom_rho_multipole_coeff_P22
_atom_rho_multipole_coeff_P2-2
_atom_rho_multipole_coeff_P30
_atom_rho_multipole_coeff_P31
_atom_rho_multipole_coeff_P3-1
_atom_rho_multipole_coeff_P32
_atom_rho_multipole_coeff_P3-2
_atom_rho_multipole_coeff_P33
_atom_rho_multipole_coeff_P3-3
_atom_rho_multipole_coeff_P40
_atom_rho_multipole_coeff_P41
_atom_rho_multipole_coeff_P4-1
_atom_rho_multipole_coeff_P42
_atom_rho_multipole_coeff_P4-2
_atom_rho_multipole_coeff_P43
_atom_rho_multipole_coeff_P4-3
_atom_rho_multipole_coeff_P44
_atom_rho_multipole_coeff_P4-4
_atom_rho_multipole_kappa
_atom_rho_multipole_kappa_prime0
_atom_rho_multipole_kappa_prime1
_atom_rho_multipole_kappa_prime2
_atom_rho_multipole_kappa_prime3
_atom_rho_multipole_kappa_prime4
Cl(1) 7.30(3) 0 0.024(11) 0.037(11) -0.029(10) -0.129(13) 0.016(13) 0.032(12) 0.035(13) 0.009(13) 0.086(10) -0.022(9) 0.001(10) 0.031(10) 0.002(10) 0.014(10) 0.000(10) 0.021(14) 0.012(12) -0.001(13) -0.034(13) 0.009(13) 0.031(13) 0.015(14) -0.016(13) -0.017(13) 1.002516 1 1 1 1 1
Cl(2) 7.22(3) 0 0.023(11) 0.011(11) -0.018(11) -0.135(13) 0.009(13) -0.058(13) 0.015(13) 0.005(13) 0.096(10) -0.020(9) -0.010(10) -0.001(10) 0.003(10) 0.032(10) 0.017(10) 0.031(14) 0.004(12) 0.001(13) -0.027(14) -0.012(13) 0.026(13) -0.015(13) -0.013(13) 0.005(13) 1.002516 1 1 1 1 1
O(2) 6.090(17) 0 -0.024(11) -0.020(9) -0.078(11) -0.021(12) -0.004(11) 0.030(11) -0.055(10) -0.040(10) 0.024(11) 0.023(10) -0.004(10) 0.035(10) 0.017(10) -0.012(9) -0.016(9) 0 0 0 0 0 0 0 0 0 0.995668 0.977221 0.977221 0.977221 0.977221 0.977221
O(3) 6.116(18) 0 -0.033(12) -0.028(10) -0.071(12) -0.004(13) 0.021(12) -0.014(11) -0.135(10) 0.004(11) 0.017(11) 0.009(11) -0.018(11) 0.018(9) 0.007(10) -0.008(9) -0.005(9) 0 0 0 0 0 0 0 0 0 0.995668 0.977221 0.977221 0.977221 0.977221 0.977221
O(5) 6.06(2) 0 -0.015(12) -0.072(10) -0.053(13) -0.022(13) -0.010(11) 0.048(10) -0.010(11) -0.008(11) 0.079(12) -0.019(11) -0.014(11) 0.044(10) 0.006(10) 0.008(10) -0.019(9) 0 0 0 0 0 0 0 0 0 0.997832 0.965707 0.965707 0.965707 0.965707 0.965707
O(6) 6.115(18) 0 -0.037(12) -0.007(10) -0.076(11) -0.024(13) 0.005(12) -0.008(11) -0.112(10) -0.002(11) 0.012(12) -0.002(11) -0.008(11) 0.010(10) -0.016(9) -0.009(9) 0.001(9) 0 0 0 0 0 0 0 0 0 0.995668 0.977221 0.977221 0.977221 0.977221 0.977221
N(125) 4.96(3) 0 -0.050(14) -0.006(16) -0.003(11) -0.112(12) -0.009(12) 0.004(12) 0.007(14) 0.000(15) -0.020(12) 0.014(11) 0.017(11) -0.001(12) -0.014(12) 0.172(14) 0.026(16) 0 0 0 0 0 0 0 0 0 0.997327 0.992675 0.992675 0.992675 0.992675 0.992675
C(121) 4.13(3) 0 -0.035(16) 0.011(18) -0.019(14) -0.189(15) 0.012(13) -0.007(14) -0.036(15) 0.042(16) -0.014(15) 0.033(15) 0.022(15) 0.003(15) -0.007(15) 0.255(16) -0.040(18) 0 0 0 0 0 0 0 0 0 0.9963 0.973604 0.973604 0.973604 0.973604 0.973604
C(122) 4.10(3) 0 0.052(14) 0.044(15) -0.001(12) -0.251(12) -0.016(12) -0.015(12) 0.023(14) -0.012(14) -0.007(14) 0.027(13) 0.020(13) -0.004(14) 0.010(14) 0.289(16) 0.013(18) 0 0 0 0 0 0 0 0 0 0.9963 0.973604 0.973604 0.973604 0.973604 0.973604
C(123) 4.04(3) 0 0.021(16) 0.026(14) 0.012(13) -0.186(13) -0.016(13) -0.001(11) 0.013(15) 0.024(14) 0.013(14) -0.020(14) 0.024(12) -0.011(15) 0.015(14) 0.280(16) 0.002(18) 0 0 0 0 0 0 0 0 0 0.9963 0.973604 0.973604 0.973604 0.973604 0.973604
C(124) 4.09(3) 0 -0.050(17) -0.044(15) -0.032(13) -0.203(14) 0.003(13) 0.014(12) 0.005(16) 0.018(15) 0.013(15) 0.053(14) 0.011(13) 0.012(15) 0.009(15) 0.259(17) -0.007(18) 0 0 0 0 0 0 0 0 0 0.9963 0.973604 0.973604 0.973604 0.973604 0.973604
C(126) 4.10(4) 0 0.044(18) -0.041(16) 0.009(14) -0.219(15) -0.002(15) 0.015(12) 0.043(17) 0.019(16) -0.001(16) 0.045(16) -0.017(14) 0.017(16) 0.000(15) 0.274(18) -0.03(2) 0 0 0 0 0 0 0 0 0 0.9963 0.973604 0.973604 0.973604 0.973604 0.973604
C(22) 4.20(6) 0 -0.057(17) 0.018(15) 0.006(15) 0.033(14) 0.021(14) 0.020(14) -0.030(14) 0.035(15) 0.215(18) -0.014(16) 0.030(15) -0.014(15) 0.044(16) -0.020(15) -0.181(16) 0 0 0 0 0 0 0 0 0 0.990114 0.931185 0.931185 0.931185 0.931185 0.931185
C(23) 4.25(6) 0 -0.075(15) -0.021(15) 0.066(14) -0.009(14) -0.022(13) -0.021(14) 0.003(13) 0.023(14) 0.195(18) -0.031(16) 0.021(17) 0.023(15) 0.072(15) -0.007(15) -0.169(16) 0 0 0 0 0 0 0 0 0 0.990114 0.931185 0.931185 0.931185 0.931185 0.931185
C(111) 4.14(3) 0 0.063(15) 0.047(12) -0.020(12) -0.054(12) 0.013(12) -0.013(11) 0.031(14) -0.037(13) -0.003(14) 0.029(13) 0.030(12) -0.002(14) 0.032(13) 0.254(15) 0.027(17) 0 0 0 0 0 0 0 0 0 0.997822 0.972233 0.972233 0.972233 0.972233 0.972233
C(112) 4.04(3) 0 -0.044(13) -0.055(15) -0.016(11) -0.227(13) 0.015(11) -0.002(12) -0.088(13) 0.040(14) 0.015(14) 0.001(12) 0.053(13) 0.002(14) -0.002(14) 0.278(16) 0.035(18) 0 0 0 0 0 0 0 0 0 0.997822 0.972233 0.972233 0.972233 0.972233 0.972233
C(113) 4.11(3) 0 -0.031(13) -0.068(15) 0.019(12) -0.259(12) -0.013(11) -0.006(12) -0.038(13) 0.070(14) -0.013(14) -0.021(12) 0.005(13) 0.009(14) -0.005(14) 0.333(16) 0.004(18) 0 0 0 0 0 0 0 0 0 0.997822 0.972233 0.972233 0.972233 0.972233 0.972233
C(114) 4.05(3) 0 0.001(15) 0.039(13) 0.005(12) -0.077(12) -0.005(13) 0.003(11) -0.002(14) -0.059(13) 0.008(14) 0.045(13) 0.002(12) 0.004(14) -0.005(13) 0.238(16) 0.001(17) 0 0 0 0 0 0 0 0 0 0.997822 0.972233 0.972233 0.972233 0.972233 0.972233
C(115) 4.02(3) 0 0.003(13) 0.071(15) 0.002(12) -0.227(13) 0.002(11) 0.013(13) -0.037(13) -0.066(14) -0.002(14) 0.010(13) 0.038(14) 0.002(14) -0.025(14) 0.322(16) 0.063(18) 0 0 0 0 0 0 0 0 0 0.997822 0.972233 0.972233 0.972233 0.972233 0.972233
C(116) 4.02(3) 0 -0.054(13) -0.041(15) -0.009(12) -0.250(13) 0.003(11) -0.005(12) -0.110(13) 0.007(14) -0.001(14) -0.022(12) 0.019(13) -0.001(14) 0.011(14) 0.296(16) 0.058(18) 0 0 0 0 0 0 0 0 0 0.997822 0.972233 0.972233 0.972233 0.972233 0.972233
H(121) 0.790(13) 0 0.005(8) -0.030(8) 0.115(10) 0.018(12) 0 0 0 0 0 0 0 0 0 0 0 0 0 0 0 0 0 0 0 0 1.179001 1.179001 1.179001 1.179001 1.179001 1.179001
H(124) 0.790(13) 0 0.005(8) -0.030(8) 0.115(10) 0.018(12) 0 0 0 0 0 0 0 0 0 0 0 0 0 0 0 0 0 0 0 0 1.179001 1.179001 1.179001 1.179001 1.179001 1.179001
H(125) 0.69(2) 0 -0.045(12) 0.025(13) 0.098(19) 0.10(2) 0 0 0 0 0 0 0 0 0 0 0 0 0 0 0 0 0 0 0 0 1.179001 1.179001 1.179001 1.179001 1.179001 1.179001
H(126) 0.790(13) 0 0.005(8) -0.030(8) 0.115(10) 0.018(12) 0 0 0 0 0 0 0 0 0 0 0 0 0 0 0 0 0 0 0 0 1.179001 1.179001 1.179001 1.179001 1.179001 1.179001
H(22A) 0.836(15) 0 -0.018(9) -0.023(8) 0.105(11) 0.030(13) 0 0 0 0 0 0 0 0 0 0 0 0 0 0 0 0 0 0 0 0 1.176633 1.176633 1.176633 1.176633 1.176633 1.176633
H(22B) 0.836(15) 0 -0.018(9) -0.023(8) 0.105(11) 0.030(13) 0 0 0 0 0 0 0 0 0 0 0 0 0 0 0 0 0 0 0 0 1.176633 1.176633 1.176633 1.176633 1.176633 1.176633
H(22C) 0.836(15) 0 -0.018(9) -0.023(8) 0.105(11) 0.030(13) 0 0 0 0 0 0 0 0 0 0 0 0 0 0 0 0 0 0 0 0 1.176633 1.176633 1.176633 1.176633 1.176633 1.176633
H(23A) 0.850(15) 0 0.022(9) -0.037(9) 0.095(10) 0.023(12) 0 0 0 0 0 0 0 0 0 0 0 0 0 0 0 0 0 0 0 0 1.176633 1.176633 1.176633 1.176633 1.176633 1.176633
H(23B) 0.850(15) 0 0.022(9) -0.037(9) 0.095(10) 0.023(12) 0 0 0 0 0 0 0 0 0 0 0 0 0 0 0 0 0 0 0 0 1.176633 1.176633 1.176633 1.176633 1.176633 1.176633
H(23C) 0.850(15) 0 0.022(9) -0.037(9) 0.095(10) 0.023(12) 0 0 0 0 0 0 0 0 0 0 0 0 0 0 0 0 0 0 0 0 1.176633 1.176633 1.176633 1.176633 1.176633 1.176633
H(5) 0.724(19) 0 0.046(12) 0.045(11) 0.200(17) 0.13(2) 0 0 0 0 0 0 0 0 0 0 0 0 0 0 0 0 0 0 0 0 1.200782 1.200782 1.200782 1.200782 1.200782 1.200782

loop_
_atom_site_label
_atom_site_type_symbol
_atom_site_fract_x
_atom_site_fract_y
_atom_site_fract_z
_atom_site_U_iso_or_equiv
_atom_site_adp_type
_atom_site_occupancy
_atom_site_symmetry_multiplicity
Cl(1) Cl 0.187012(9) 0.515639(17) 0.047663(4) 0.016 Uani 1 4
Cl(2) Cl 0.485282(9) -0.359195(18) 0.194969(4) 0.017 Uani 1 4
O(2) O 0.16809(5) 0.38489(10) 0.167650(18) 0.018 Uani 1 4
O(3) O 0.27420(5) -0.02431(10) 0.222583(17) 0.018 Uani 1 4
O(5) O 0.51197(5) -0.21711(10) 0.077900(19) 0.019 Uani 1 4
O(6) O 0.38298(5) 0.14148(10) 0.017026(17) 0.019 Uani 1 4
N(125) N 0.18048(5) 0.41942(11) 0.280006(19) 0.02 Uani 1 4
C(121) C 0.05020(5) 0.30636(10) 0.34823(2) 0.02 Uani 1 4
C(122) C 0.11503(4) 0.48435(8) 0.384812(17) 0.014 Uani 1 4
C(123) C 0.21641(4) 0.62692(8) 0.367707(17) 0.014 Uani 1 4
C(124) C 0.24592(5) 0.58923(9) 0.31434(2) 0.018 Uani 1 4
C(126) C 0.08574(5) 0.27615(11) 0.29586(2) 0.023 Uani 1 4
C(22) C 0.07736(5) 0.52107(11) 0.44148(2) 0.022 Uani 1 4
C(23) C 0.29132(5) 0.81609(10) 0.40549(2) 0.023 Uani 1 4
C(111) C 0.26377(4) 0.27310(7) 0.088082(16) 0.013 Uani 1 4
C(112) C 0.23956(4) 0.24479(7) 0.142936(16) 0.013 Uani 1 4
C(113) C 0.30627(4) 0.02039(7) 0.176963(15) 0.013 Uani 1 4
C(114) C 0.40409(4) -0.12573(7) 0.153933(16) 0.014 Uani 1 4
C(115) C 0.42693(4) -0.08269(8) 0.101085(16) 0.014 Uani 1 4
C(116) C 0.35489(4) 0.12165(7) 0.064976(16) 0.013 Uani 1 4
H(121) H -0.025662 0.183865 0.359225 0.034 Uani 1 4
H(124) H 0.320482 0.691519 0.296724 0.031 Uani 1 4
H(125) H 0.200234 0.402759 0.239656 0.029 Uani 1 4
H(126) H 0.040147 0.149251 0.26394 0.031 Uani 1 4
H(22A) H 0.15431 0.469579 0.471524 0.039 Uani 1 4
H(22B) H 0.04694 0.713454 0.44702 0.042 Uani 1 4
H(22C) H -0.000308 0.40215 0.448611 0.041 Uani 1 4
H(23A) H 0.368643 0.89549 0.387509 0.038 Uani 1 4
H(23B) H 0.336767 0.719604 0.440951 0.038 Uani 1 4
H(23C) H 0.227098 0.957051 0.417053 0.04 Uani 1 4
H(5) H 0.513792 -0.165094 0.03954 0.028 Uani 1 4

loop_
_atom_site_aniso_label
_atom_site_aniso_U_11
_atom_site_aniso_U_22
_atom_site_aniso_U_33
_atom_site_aniso_U_23
_atom_site_aniso_U_13
_atom_site_aniso_U_12
Cl(1) 0.01967(3) 0.01627(3) 0.01343(3) 0.00276(2) 0.00189(2) 0.00591(2)
Cl(2) 0.02007(3) 0.01760(3) 0.01348(3) 0.00299(3) 0.00113(2) 0.00615(3)
O(2) 0.02136(16) 0.02171(16) 0.01241(11) -0.00021(12) 0.00455(11) 0.00941(13)
O(3) 0.02363(16) 0.02057(15) 0.01140(11) 0.00318(11) 0.00641(11) 0.00544(13)
O(5) 0.02107(16) 0.02235(16) 0.01461(12) 0.00351(12) 0.00682(11) 0.01092(13)
O(6) 0.02116(16) 0.02429(17) 0.01158(11) 0.00353(12) 0.00632(11) 0.00814(14)
N(125) 0.02452(18) 0.02544(18) 0.01118(11) -0.00204(13) 0.00394(12) 0.00575(15)
C(121) 0.01947(16) 0.02188(16) 0.01903(15) -0.00445(14) 0.00307(13) -0.00687(13)
C(122) 0.01506(12) 0.01645(12) 0.01222(11) -0.00090(10) 0.00393(9) -0.00318(10)
C(123) 0.01672(13) 0.01464(12) 0.01265(11) 0.00004(10) 0.00404(10) -0.00287(10)
C(124) 0.02081(16) 0.02112(15) 0.01366(12) 0.00248(12) 0.00675(11) 0.00022(13)
C(126) 0.02527(19) 0.02478(18) 0.01743(16) -0.00842(15) 0.00027(15) -0.00115(15)
C(22) 0.02275(17) 0.0303(2) 0.01483(14) -0.00215(15) 0.00791(12) -0.00512(15)
C(23) 0.02662(19) 0.02115(16) 0.02240(18) -0.00370(15) 0.00356(15) -0.01015(15)
C(111) 0.01509(12) 0.01430(11) 0.01033(10) 0.00096(9) 0.00222(9) 0.00402(9)
C(112) 0.01473(12) 0.01509(11) 0.00993(10) -0.00010(9) 0.00260(9) 0.00360(9)
C(113) 0.01510(11) 0.01455(11) 0.00958(9) 0.00061(9) 0.00241(8) 0.00210(9)
C(114) 0.01501(12) 0.01509(12) 0.01068(10) 0.00138(10) 0.00215(9) 0.00390(9)
C(115) 0.01486(12) 0.01582(12) 0.01104(10) 0.00115(10) 0.00307(9) 0.00458(10)
C(116) 0.01468(12) 0.01558(12) 0.00990(9) 0.00083(9) 0.00304(9) 0.00378(10)
H(121) 0.031664 0.042598 0.027959 -0.007047 0.010115 -0.014186
H(124) 0.033802 0.032549 0.027017 0.000811 0.010872 -0.007562
H(125) 0.033908 0.035104 0.019504 -0.002666 0.008196 -0.002761
H(126) 0.032815 0.037584 0.022658 -0.009045 0.003872 -0.006846
H(22A) 0.034444 0.055875 0.026218 -0.00275 0.0018 -0.00282
H(22B) 0.056476 0.034447 0.037184 -0.007546 0.01633 0.00202
H(22C) 0.039066 0.052172 0.034979 -0.012066 0.014309 -0.024082
H(23A) 0.042179 0.043021 0.03232 -0.002889 0.016686 -0.016875
H(23B) 0.050279 0.03323 0.027475 0.005558 -0.003167 -0.007981
H(23C) 0.040216 0.036719 0.044667 -0.013247 0.009547 0.002931
H(5) 0.03091 0.033807 0.020163 0.004407 0.006511 0.009123

loop_
_geom_angle_atom_site_label_1
_geom_angle_atom_site_label_2
_geom_angle_atom_site_label_3
_geom_angle
_geom_angle_site_symmetry_1
_geom_angle_site_symmetry_2
_geom_angle_site_symmetry_3
_geom_angle_publ_flag
C(115) O(5) H(5) 111.18(4) 1_555 1_555 1_555 yes
C(124) N(125) C(126) 121.88(5) 1_555 1_555 1_555 yes
C(124) N(125) H(125) 119.69(6) 1_555 1_555 1_555 yes
C(126) N(125) H(125) 118.37(5) 1_555 1_555 1_555 yes
C(122) C(121) C(126) 119.47(5) 1_555 1_555 1_555 yes
C(122) C(121) H(121) 123.22(5) 1_555 1_555 1_555 yes
C(126) C(121) H(121) 117.28(4) 1_555 1_555 1_555 yes
C(121) C(122) C(123) 119.22(4) 1_555 1_555 1_555 yes
C(121) C(122) C(22) 120.24(4) 1_555 1_555 1_555 yes
C(123) C(122) C(22) 120.55(4) 1_555 1_555 1_555 yes
C(122) C(123) C(124) 118.25(4) 1_555 1_555 1_555 yes
C(122) C(123) C(23) 121.67(4) 1_555 1_555 1_555 yes
C(124) C(123) C(23) 120.08(4) 1_555 1_555 1_555 yes
N(125) C(124) C(123) 120.97(5) 1_555 1_555 1_555 yes
N(125) C(124) H(124) 114.73(5) 1_555 1_555 1_555 yes
C(123) C(124) H(124) 124.30(4) 1_555 1_555 1_555 yes
N(125) C(126) C(121) 120.18(4) 1_555 1_555 1_555 yes
N(125) C(126) H(126) 114.24(6) 1_555 1_555 1_555 yes
C(121) C(126) H(126) 125.51(6) 1_555 1_555 1_555 yes
C(122) C(22) H(22A) 109.46(4) 1_555 1_555 1_555 yes
C(122) C(22) H(22B) 110.94(4) 1_555 1_555 1_555 yes
C(122) C(22) H(22C) 112.37(4) 1_555 1_555 1_555 yes
H(22A) C(22) H(22B) 111.62(5) 1_555 1_555 1_555 yes
H(22A) C(22) H(22C) 106.77(5) 1_555 1_555 1_555 yes
H(22B) C(22) H(22C) 105.58(5) 1_555 1_555 1_555 yes
C(123) C(23) H(23A) 112.16(5) 1_555 1_555 1_555 yes
C(123) C(23) H(23B) 110.16(4) 1_555 1_555 1_555 yes
C(123) C(23) H(23C) 107.62(4) 1_555 1_555 1_555 yes
H(23A) C(23) H(23B) 102.86(5) 1_555 1_555 1_555 yes
H(23A) C(23) H(23C) 113.58(5) 1_555 1_555 1_555 yes
H(23B) C(23) H(23C) 110.44(5) 1_555 1_555 1_555 yes
CL(1) C(111) C(112) 119.24(3) 1_555 1_555 1_555 yes
CL(1) C(111) C(116) 118.07(3) 1_555 1_555 1_555 yes
C(112) C(111) C(116) 122.56(3) 1_555 1_555 1_555 yes
O(2) C(112) C(111) 126.26(4) 1_555 1_555 1_555 yes
O(3) C(113) C(114) 123.07(4) 1_555 1_555 1_555 yes
CL(2) C(114) C(113) 117.97(3) 1_555 1_555 1_555 yes
CL(2) C(114) C(115) 121.87(3) 1_555 1_555 1_555 yes
C(113) C(114) C(115) 120.13(3) 1_555 1_555 1_555 yes
O(5) C(115) C(114) 122.12(4) 1_555 1_555 1_555 yes
O(5) C(115) C(116) 116.10(4) 1_555 1_555 1_555 yes
C(114) C(115) C(116) 121.77(3) 1_555 1_555 1_555 yes
O(6) C(116) C(111) 125.69(4) 1_555 1_555 1_555 yes
O(6) C(116) C(115) 115.99(4) 1_555 1_555 1_555 yes
C(111) C(116) C(115) 118.32(3) 1_555 1_555 1_555 yes

loop_
_geom_bond_atom_site_label_1
_geom_bond_atom_site_label_2
_geom_bond_distance
_geom_bond_site_symmetry_1
_geom_bond_site_symmetry_2
_geom_bond_publ_flag
CL(1) C(111) 1.7321(3) 1_555 1_555 yes
CL(2) C(114) 1.7258(4) 1_555 1_555 yes
O(2) C(112) 1.2547(6) 1_555 1_555 yes
O(3) C(113) 1.2231(6) 1_555 1_555 yes
O(5) C(115) 1.3195(6) 1_555 1_555 yes
O(5) H(5) 0.9740(5) 1_555 1_555 yes
O(6) C(116) 1.2442(6) 1_555 1_555 yes
N(125) C(124) 1.3432(7) 1_555 1_555 yes
N(125) C(126) 1.3426(9) 1_555 1_555 yes
N(125) H(125) 1.0330(5) 1_555 1_555 yes
C(121) C(122) 1.3992(6) 1_555 1_555 yes
C(121) C(126) 1.3826(8) 1_555 1_555 yes
C(121) H(121) 1.0830(5) 1_555 1_555 yes
C(122) C(123) 1.4082(6) 1_555 1_555 yes
C(122) C(22) 1.4951(6) 1_555 1_555 yes
C(123) C(124) 1.3873(6) 1_555 1_555 yes
C(123) C(23) 1.4996(6) 1_555 1_555 yes
C(124) H(124) 1.0830(5) 1_555 1_555 yes
C(126) H(126) 1.0830(5) 1_555 1_555 yes
C(22) H(22A) 1.0590(5) 1_555 1_555 yes
C(22) H(22B) 1.0590(6) 1_555 1_555 yes
C(22) H(22C) 1.0590(5) 1_555 1_555 yes
C(23) H(23A) 1.0590(6) 1_555 1_555 yes
C(23) H(23B) 1.0590(6) 1_555 1_555 yes
C(23) H(23C) 1.0590(6) 1_555 1_555 yes
C(111) C(112) 1.3983(5) 1_555 1_555 yes
C(111) C(116) 1.4135(5) 1_555 1_555 yes
C(113) C(114) 1.4510(5) 1_555 1_555 yes
C(114) C(115) 1.3565(5) 1_555 1_555 yes
C(115) C(116) 1.5173(5) 1_555 1_555 yes

loop_
_geom_torsion_atom_site_label_1
_geom_torsion_atom_site_label_2
_geom_torsion_atom_site_label_3
_geom_torsion_atom_site_label_4
_geom_torsion
_geom_torsion_site_symmetry_1
_geom_torsion_site_symmetry_2
_geom_torsion_site_symmetry_3
_geom_torsion_site_symmetry_4
_geom_torsion_publ_flag
H(5) O(5) C(115) C(114) 177.96(7) 1_555 1_555 1_555 1_555 yes
H(5) O(5) C(115) C(116) -1.44(4) 1_555 1_555 1_555 1_555 yes
C(124) N(125) C(126) C(121) 2.01(5) 1_555 1_555 1_555 1_555 yes
C(126) N(125) C(124) C(123) -1.17(5) 1_555 1_555 1_555 1_555 yes
C(126) N(125) C(124) H(124) 179.48(8) 1_555 1_555 1_555 1_555 yes
C(124) N(125) C(126) H(126) 179.16(8) 1_555 1_555 1_555 1_555 yes
H(125) N(125) C(124) C(123) 176.13(8) 1_555 1_555 1_555 1_555 yes
H(125) N(125) C(124) H(124) -3.22(5) 1_555 1_555 1_555 1_555 yes
H(125) N(125) C(126) C(121) -175.32(8) 1_555 1_555 1_555 1_555 yes
H(125) N(125) C(126) H(126) 1.83(5) 1_555 1_555 1_555 1_555 yes
C(122) C(121) C(126) N(125) -0.99(5) 1_555 1_555 1_555 1_555 yes
C(126) C(121) C(122) C(123) -0.80(5) 1_555 1_555 1_555 1_555 yes
C(126) C(121) C(122) C(22) 179.56(7) 1_555 1_555 1_555 1_555 yes
C(122) C(121) C(126) H(126) -177.80(9) 1_555 1_555 1_555 1_555 yes
H(121) C(121) C(122) C(123) 177.07(7) 1_555 1_555 1_555 1_555 yes
H(121) C(121) C(122) C(22) -2.57(4) 1_555 1_555 1_555 1_555 yes
H(121) C(121) C(126) N(125) -178.99(8) 1_555 1_555 1_555 1_555 yes
H(121) C(121) C(126) H(126) 4.21(5) 1_555 1_555 1_555 1_555 yes
C(121) C(122) C(123) C(124) 1.60(4) 1_555 1_555 1_555 1_555 yes
C(121) C(122) C(123) C(23) -178.62(6) 1_555 1_555 1_555 1_555 yes
C(121) C(122) C(22) H(22A) 117.87(6) 1_555 1_555 1_555 1_555 yes
C(121) C(122) C(22) H(22B) -118.51(6) 1_555 1_555 1_555 1_555 yes
C(121) C(122) C(22) H(22C) -0.57(4) 1_555 1_555 1_555 1_555 yes
C(22) C(122) C(123) C(124) -178.76(6) 1_555 1_555 1_555 1_555 yes
C(22) C(122) C(123) C(23) 1.02(4) 1_555 1_555 1_555 1_555 yes
C(123) C(122) C(22) H(22A) -61.76(5) 1_555 1_555 1_555 1_555 yes
C(123) C(122) C(22) H(22B) 61.86(5) 1_555 1_555 1_555 1_555 yes
C(123) C(122) C(22) H(22C) 179.79(6) 1_555 1_555 1_555 1_555 yes
C(122) C(123) C(124) N(125) -0.66(4) 1_555 1_555 1_555 1_555 yes
C(122) C(123) C(124) H(124) 178.63(7) 1_555 1_555 1_555 1_555 yes
C(122) C(123) C(23) H(23A) 175.35(7) 1_555 1_555 1_555 1_555 yes
C(122) C(123) C(23) H(23B) 61.43(5) 1_555 1_555 1_555 1_555 yes
C(122) C(123) C(23) H(23C) -59.03(5) 1_555 1_555 1_555 1_555 yes
C(23) C(123) C(124) N(125) 179.56(7) 1_555 1_555 1_555 1_555 yes
C(23) C(123) C(124) H(124) -1.16(4) 1_555 1_555 1_555 1_555 yes
C(124) C(123) C(23) H(23A) -4.87(4) 1_555 1_555 1_555 1_555 yes
C(124) C(123) C(23) H(23B) -118.79(6) 1_555 1_555 1_555 1_555 yes
C(124) C(123) C(23) H(23C) 120.75(6) 1_555 1_555 1_555 1_555 yes
CL(1) C(111) C(112) O(2) -2.01(4) 1_555 1_555 1_555 1_555 yes
CL(1) C(111) C(116) O(6) -2.25(4) 1_555 1_555 1_555 1_555 yes
CL(1) C(111) C(116) C(115) 177.16(5) 1_555 1_555 1_555 1_555 yes
C(116) C(111) C(112) O(2) 173.88(7) 1_555 1_555 1_555 1_555 yes
C(112) C(111) C(116) O(6) -178.18(7) 1_555 1_555 1_555 1_555 yes
C(112) C(111) C(116) C(115) 1.23(3) 1_555 1_555 1_555 1_555 yes
O(3) C(113) C(114) CL(2) -4.25(4) 1_555 1_555 1_555 1_555 yes
O(3) C(113) C(114) C(115) 173.79(6) 1_555 1_555 1_555 1_555 yes
CL(2) C(114) C(115) O(5) 0.28(4) 1_555 1_555 1_555 1_555 yes
CL(2) C(114) C(115) C(116) 179.65(5) 1_555 1_555 1_555 1_555 yes
C(113) C(114) C(115) O(5) -177.68(6) 1_555 1_555 1_555 1_555 yes
C(113) C(114) C(115) C(116) 1.68(3) 1_555 1_555 1_555 1_555 yes
O(5) C(115) C(116) O(6) 0.21(4) 1_555 1_555 1_555 1_555 yes
O(5) C(115) C(116) C(111) -179.26(5) 1_555 1_555 1_555 1_555 yes
C(114) C(115) C(116) O(6) -179.19(6) 1_555 1_555 1_555 1_555 yes
C(114) C(115) C(116) C(111) 1.34(4) 1_555 1_555 1_555 1_555 yes
